data_4026459
loop_
_publ_author_name
'Naoto Hayashi'
'Kazuhito Sato'
'Yuka Sato'
'Masayuki Iwagami'
'Naoki Nishimura'
'Junro Yoshino'
'Hiroyuki Higuchi'
'Tohru Sato'

_publ_section_title
;
 Elongation of Phenoxide C-O Bonds Due to Formation of Multifold Hydrogen
 Bonds: Statistical, Experimental, and Theoretical Studies
;
_journal_name_full 'Journal of Organic Chemistry'
_journal_page_first 5747
_journal_page_last 5758
_journal_paper_doi 10.1021/jo200852r
_journal_volume 76
_journal_year 2011
_chemical_formula_sum 'C27 H32 N2 O3'
_chemical_formula_weight 432.55
_chemical_name_systematic
; 
 ? 
;
_space_group_IT_number 2
_symmetry_cell_setting triclinic
_symmetry_space_group_name_Hall '-P 1'
_symmetry_space_group_name_H-M 'P -1'
_atom_sites_solution_hydrogens geom
_atom_sites_solution_primary direct
_atom_sites_solution_secondary difmap
_audit_creation_method SHELXL-97
_cell_angle_alpha 101.11(4)
_cell_angle_beta 110.14(4)
_cell_angle_gamma 68.83(4)
_cell_formula_units_Z 2
_cell_length_a 11.444(6)
_cell_length_b 15.267(7)
_cell_length_c 7.877(3)
_cell_measurement_reflns_used 20
_cell_measurement_temperature 200(2)
_cell_measurement_theta_max 12.5
_cell_measurement_theta_min 10
_cell_volume 1201.2(10)
_computing_structure_refinement 'SHELXL-97 (Sheldrick, 1997)'
_computing_structure_solution 'SHELXS-97 (Sheldrick, 1990)'
_diffrn_ambient_temperature 200(2)
_diffrn_measured_fraction_theta_full 0.996
_diffrn_measured_fraction_theta_max 0.996
_diffrn_measurement_device_type 'RIGAKU AFC-7S'
_diffrn_measurement_method w/2q
_diffrn_radiation_monochromator graphite
_diffrn_radiation_source 'fine-focus sealed tube'
_diffrn_radiation_type MoK\a
_diffrn_radiation_wavelength 0.71069
_diffrn_reflns_av_R_equivalents 0.0160
_diffrn_reflns_av_sigmaI/netI 0.0691
_diffrn_reflns_limit_h_max 14
_diffrn_reflns_limit_h_min 0
_diffrn_reflns_limit_k_max 19
_diffrn_reflns_limit_k_min -18
_diffrn_reflns_limit_l_max 9
_diffrn_reflns_limit_l_min -10
_diffrn_reflns_number 5878
_diffrn_reflns_theta_full 27.52
_diffrn_reflns_theta_max 27.52
_diffrn_reflns_theta_min 2.76
_diffrn_standards_decay_% 0
_diffrn_standards_interval_count 200
_diffrn_standards_number 3
_exptl_absorpt_coefficient_mu 0.078
_exptl_absorpt_correction_T_max 0.9923
_exptl_absorpt_correction_T_min 0.9846
_exptl_absorpt_correction_type none
_exptl_crystal_colour colorless
_exptl_crystal_density_diffrn 1.196
_exptl_crystal_description prism
_exptl_crystal_F_000 464
_exptl_crystal_size_max 0.20
_exptl_crystal_size_mid 0.15
_exptl_crystal_size_min 0.10
_refine_diff_density_max 0.567
_refine_diff_density_min -0.440
_refine_diff_density_rms 0.105
_refine_ls_extinction_method none
_refine_ls_goodness_of_fit_ref 1.029
_refine_ls_hydrogen_treatment mixed
_refine_ls_matrix_type full
_refine_ls_number_parameters 333
_refine_ls_number_reflns 5500
_refine_ls_number_restraints 0
_refine_ls_restrained_S_all 1.029
_refine_ls_R_factor_all 0.1736
_refine_ls_R_factor_gt 0.0942
_refine_ls_shift/su_max 0.000
_refine_ls_shift/su_mean 0.000
_refine_ls_structure_factor_coef Fsqd
_refine_ls_weighting_details 'calc w=1/[\s^2^(Fo^2^)+(0.2000P)^2^+0.0000P] where P=(Fo^2^+2Fc^2^)/3'
_refine_ls_weighting_scheme calc
_refine_ls_wR_factor_gt 0.2414
_refine_ls_wR_factor_ref 0.2956
_reflns_number_gt 3074
_reflns_number_total 5500
_reflns_threshold_expression >2sigma(I)
_cod_data_source_file jo200852r_si_002_2.cif
_cod_data_source_block shelxl_2
_cod_database_code 4026459

loop_
_symmetry_equiv_pos_as_xyz
'x, y, z'
'-x, -y, -z'

loop_
_atom_site_label
_atom_site_type_symbol
_atom_site_fract_x
_atom_site_fract_y
_atom_site_fract_z
_atom_site_U_iso_or_equiv
_atom_site_adp_type
_atom_site_occupancy
_atom_site_symmetry_multiplicity
_atom_site_calc_flag
_atom_site_refinement_flags
O1 O 0.1554(3) 0.08754(17) 0.0657(4) 0.0414(7) Uani 1 1 d .
H1 H 0.234(4) 0.106(3) 0.064(6) 0.042(11) Uiso 1 1 d .
C11 C 0.0401(3) 0.1468(3) -0.0313(5) 0.0328(8) Uani 1 1 d .
C12 C 0.0187(3) 0.2437(2) -0.0266(4) 0.0273(7) Uani 1 1 d .
C13 C -0.1031(3) 0.2983(3) -0.1325(4) 0.0298(7) Uani 1 1 d .
H13 H -0.112(4) 0.366(3) -0.117(5) 0.036(10) Uiso 1 1 d .
C14 C -0.2025(4) 0.2629(3) -0.2351(5) 0.0369(8) Uani 1 1 d .
C15 C -0.1779(4) 0.1663(3) -0.2351(5) 0.0425(9) Uani 1 1 d .
H15 H -0.243(4) 0.143(3) -0.307(6) 0.041(11) Uiso 1 1 d .
C16 C -0.0594(4) 0.1097(3) -0.1359(5) 0.0417(9) Uani 1 1 d .
H16 H -0.040(4) 0.043(3) -0.140(5) 0.028(9) Uiso 1 1 d .
C17 C -0.3314(4) 0.3251(3) -0.3432(6) 0.0525(11) Uani 1 1 d .
H17A H -0.3271 0.3888 -0.3351 0.079 Uiso 1 1 calc R
H17B H -0.4009 0.3274 -0.2950 0.079 Uiso 1 1 calc R
H17C H -0.3508 0.2998 -0.4703 0.079 Uiso 1 1 calc R
O2 O 0.2980(2) 0.17327(15) 0.0153(3) 0.0298(5) Uani 1 1 d .
C21 C 0.2512(3) 0.2559(2) 0.0998(4) 0.0233(6) Uani 1 1 d .
C22 C 0.1155(3) 0.2915(2) 0.0878(4) 0.0259(7) Uani 1 1 d .
C23 C 0.0693(3) 0.3782(2) 0.1789(4) 0.0261(7) Uani 1 1 d .
H23 H -0.019(3) 0.396(2) 0.172(4) 0.031(7) Uiso 1 1 d .
C24 C 0.1511(3) 0.4300(2) 0.2774(4) 0.0274(7) Uani 1 1 d .
C25 C 0.2821(3) 0.3970(2) 0.2843(4) 0.0257(7) Uani 1 1 d .
H25 H 0.340(3) 0.4288(19) 0.348(4) 0.026(7) Uiso 1 1 d .
C26 C 0.3339(3) 0.3106(2) 0.1949(4) 0.0270(7) Uani 1 1 d .
C27 C 0.1012(3) 0.5180(2) 0.3755(5) 0.0308(7) Uani 1 1 d .
N2 N 0.0653(3) 0.5871(2) 0.4558(5) 0.0440(8) Uani 1 1 d .
O3 O 0.5312(3) 0.12134(18) 0.2438(4) 0.0422(7) Uani 1 1 d .
H3 H 0.444(5) 0.127(3) 0.173(7) 0.050(12) Uiso 1 1 d .
C31 C 0.5624(3) 0.1938(2) 0.2158(5) 0.0327(8) Uani 1 1 d .
C32 C 0.4716(3) 0.2845(2) 0.1908(4) 0.0268(7) Uani 1 1 d .
C33 C 0.5143(3) 0.3549(2) 0.1663(4) 0.0274(7) Uani 1 1 d .
H33 H 0.455(4) 0.418(3) 0.150(5) 0.028(9) Uiso 1 1 d .
C34 C 0.6410(3) 0.3399(3) 0.1683(5) 0.0358(8) Uani 1 1 d .
C35 C 0.7291(4) 0.2493(3) 0.1940(6) 0.0428(9) Uani 1 1 d .
H35 H 0.821(4) 0.235(3) 0.199(6) 0.043(11) Uiso 1 1 d .
C36 C 0.6899(4) 0.1784(3) 0.2163(6) 0.0443(9) Uani 1 1 d .
H36 H 0.759(5) 0.123(3) 0.251(7) 0.060(14) Uiso 1 1 d .
C37 C 0.6814(4) 0.4198(3) 0.1480(6) 0.0456(10) Uani 1 1 d .
H37A H 0.6785 0.4185 0.0218 0.068 Uiso 1 1 calc R
H37B H 0.7709 0.4133 0.2276 0.068 Uiso 1 1 calc R
H37C H 0.6211 0.4798 0.1814 0.068 Uiso 1 1 calc R
N1 N 0.3156(3) 0.17308(19) -0.3240(4) 0.0327(7) Uani 1 1 d .
H2 H 0.304(4) 0.171(3) -0.209(7) 0.054(13) Uiso 1 1 d .
C41 C 0.4569(4) 0.1572(3) -0.2997(6) 0.0410(9) Uani 1 1 d .
H41A H 0.4829 0.2098 -0.2197 0.049 Uiso 1 1 calc R
H41B H 0.4675 0.1577 -0.4190 0.049 Uiso 1 1 calc R
C42 C 0.5478(4) 0.0653(3) -0.2189(6) 0.0446(9) Uani 1 1 d .
H42A H 0.5261 0.0587 -0.1130 0.067 Uiso 1 1 calc R
H42B H 0.6389 0.0650 -0.1819 0.067 Uiso 1 1 calc R
H42C H 0.5372 0.0126 -0.3096 0.067 Uiso 1 1 calc R
C43 C 0.2675(4) 0.0957(3) -0.4444(5) 0.0451(10) Uani 1 1 d .
H43A H 0.2722 0.0957 -0.5675 0.054 Uiso 1 1 calc R
H43B H 0.3272 0.0343 -0.3971 0.054 Uiso 1 1 calc R
C44 C 0.1314(5) 0.1042(4) -0.4579(8) 0.0687(15) Uani 1 1 d .
H44A H 0.1206 0.1177 -0.3365 0.103 Uiso 1 1 calc R
H44B H 0.1144 0.0450 -0.5128 0.103 Uiso 1 1 calc R
H44C H 0.0693 0.1556 -0.5335 0.103 Uiso 1 1 calc R
C45 C 0.2319(4) 0.2671(3) -0.3972(5) 0.0452(10) Uani 1 1 d .
H45A H 0.2407 0.2673 -0.5178 0.054 Uiso 1 1 calc R
H45B H 0.1388 0.2753 -0.4141 0.054 Uiso 1 1 calc R
C46 C 0.2661(4) 0.3488(3) -0.2784(5) 0.0446(10) Uani 1 1 d .
H46A H 0.2665 0.3457 -0.1551 0.067 Uiso 1 1 calc R
H46B H 0.2009 0.4078 -0.3262 0.067 Uiso 1 1 calc R
H46C H 0.3533 0.3466 -0.2759 0.067 Uiso 1 1 calc R

loop_
_atom_site_aniso_label
_atom_site_aniso_U_11
_atom_site_aniso_U_22
_atom_site_aniso_U_33
_atom_site_aniso_U_23
_atom_site_aniso_U_13
_atom_site_aniso_U_12
O1 0.0448(16) 0.0357(14) 0.0474(16) 0.0140(11) 0.0102(12) -0.0151(12)
C11 0.0367(19) 0.0394(19) 0.0267(16) 0.0092(14) 0.0095(14) -0.0138(15)
C12 0.0309(17) 0.0368(17) 0.0213(15) 0.0062(12) 0.0127(13) -0.0126(14)
C13 0.0342(18) 0.0341(18) 0.0245(15) 0.0034(13) 0.0107(13) -0.0127(14)
C14 0.037(2) 0.048(2) 0.0275(17) 0.0049(15) 0.0109(15) -0.0146(17)
C15 0.042(2) 0.062(3) 0.0306(18) -0.0010(17) 0.0052(16) -0.032(2)
C16 0.053(2) 0.043(2) 0.038(2) 0.0031(16) 0.0158(18) -0.0231(19)
C17 0.041(2) 0.072(3) 0.038(2) 0.004(2) -0.0004(17) -0.021(2)
O2 0.0334(13) 0.0295(12) 0.0284(12) 0.0003(9) 0.0143(10) -0.0082(10)
C21 0.0258(15) 0.0278(15) 0.0174(13) 0.0045(11) 0.0080(12) -0.0070(12)
C22 0.0315(17) 0.0317(16) 0.0189(14) 0.0078(12) 0.0096(12) -0.0102(13)
C23 0.0179(15) 0.0345(17) 0.0266(16) 0.0096(13) 0.0086(12) -0.0037(13)
C24 0.0348(18) 0.0274(16) 0.0251(16) 0.0029(12) 0.0150(13) -0.0098(14)
C25 0.0263(16) 0.0318(16) 0.0235(15) 0.0015(12) 0.0070(12) -0.0154(14)
C26 0.0289(16) 0.0310(16) 0.0223(15) 0.0059(12) 0.0104(13) -0.0062(13)
C27 0.0298(17) 0.0336(18) 0.0319(17) 0.0012(14) 0.0138(14) -0.0098(14)
N2 0.0469(19) 0.0359(17) 0.0476(19) -0.0043(14) 0.0229(16) -0.0069(14)
O3 0.0388(15) 0.0378(14) 0.0469(16) 0.0174(12) 0.0078(13) -0.0062(12)
C31 0.0334(18) 0.0363(18) 0.0288(17) 0.0049(14) 0.0095(14) -0.0103(15)
C32 0.0274(16) 0.0354(17) 0.0177(14) 0.0020(12) 0.0061(12) -0.0107(14)
C33 0.0271(16) 0.0334(17) 0.0224(15) 0.0004(12) 0.0088(12) -0.0099(14)
C34 0.0306(18) 0.052(2) 0.0253(16) 0.0025(15) 0.0071(14) -0.0160(16)
C35 0.0258(19) 0.056(2) 0.048(2) 0.0016(18) 0.0146(16) -0.0115(17)
C36 0.034(2) 0.042(2) 0.046(2) 0.0066(17) 0.0103(17) -0.0002(17)
C37 0.039(2) 0.064(3) 0.045(2) 0.0022(19) 0.0165(18) -0.027(2)
N1 0.0408(17) 0.0255(14) 0.0277(14) 0.0045(11) 0.0146(12) -0.0005(12)
C41 0.041(2) 0.041(2) 0.044(2) 0.0094(16) 0.0190(17) -0.0082(17)
C42 0.039(2) 0.038(2) 0.055(2) 0.0062(17) 0.0209(18) -0.0022(16)
C43 0.057(3) 0.038(2) 0.036(2) -0.0056(16) 0.0217(18) -0.0067(18)
C44 0.070(3) 0.072(3) 0.066(3) -0.025(3) 0.028(3) -0.033(3)
C45 0.053(2) 0.0319(19) 0.0345(19) 0.0103(15) 0.0096(17) 0.0055(17)
C46 0.056(2) 0.0308(18) 0.0341(19) 0.0120(15) 0.0059(17) -0.0021(17)

loop_
_atom_type_symbol
_atom_type_description
_atom_type_scat_dispersion_real
_atom_type_scat_dispersion_imag
_atom_type_scat_source
C C 0.0033 0.0016 'International Tables Vol C Tables 4.2.6.8 and 6.1.1.4'
H H 0.0000 0.0000 'International Tables Vol C Tables 4.2.6.8 and 6.1.1.4'
N N 0.0061 0.0033 'International Tables Vol C Tables 4.2.6.8 and 6.1.1.4'
O O 0.0106 0.0060 'International Tables Vol C Tables 4.2.6.8 and 6.1.1.4'

loop_
_geom_angle_atom_site_label_1
_geom_angle_atom_site_label_2
_geom_angle_atom_site_label_3
_geom_angle
O1 C11 C16 118.5(3)
O1 C11 C12 122.0(3)
C16 C11 C12 119.5(3)
C13 C12 C11 117.4(3)
C13 C12 C22 118.5(3)
C11 C12 C22 124.0(3)
C14 C13 C12 123.7(3)
C13 C14 C15 117.2(3)
C13 C14 C17 121.3(4)
C15 C14 C17 121.5(4)
C16 C15 C14 121.2(4)
C15 C16 C11 120.9(4)
O2 C21 C26 120.4(3)
O2 C21 C22 119.7(3)
C26 C21 C22 119.8(3)
C23 C22 C21 118.4(3)
C23 C22 C12 118.2(3)
C21 C22 C12 123.3(3)
C24 C23 C22 121.7(3)
C23 C24 C25 120.0(3)
C23 C24 C27 120.3(3)
C25 C24 C27 119.7(3)
C24 C25 C26 120.8(3)
C25 C26 C21 119.1(3)
C25 C26 C32 117.8(3)
C21 C26 C32 122.8(3)
N2 C27 C24 178.1(4)
O3 C31 C36 119.0(3)
O3 C31 C32 122.3(3)
C36 C31 C32 118.7(3)
C33 C32 C31 117.9(3)
C33 C32 C26 118.4(3)
C31 C32 C26 123.6(3)
C34 C33 C32 123.5(3)
C33 C34 C35 117.3(3)
C33 C34 C37 120.6(3)
C35 C34 C37 122.1(3)
C36 C35 C34 120.6(4)
C35 C36 C31 122.0(4)
C41 N1 C45 110.4(3)
C41 N1 C43 112.5(3)
C45 N1 C43 110.4(3)
N1 C41 C42 113.3(3)
C44 C43 N1 114.1(3)
C46 C45 N1 114.0(3)
C11 O1 H1 110(2)
C31 O3 H3 109(3)
C45 N1 H2 109(3)
C41 N1 H2 110(3)
C43 N1 H2 104(3)
C12 C13 H13 112(3)
C14 C13 H13 124(3)
C14 C15 H15 117(3)
C16 C15 H15 122(3)
C15 C16 H16 122(3)
C11 C16 H16 117(3)
H17A C17 H17B 109.00
H17A C17 H17C 110.00
H17B C17 H17C 109.00
C14 C17 H17C 109.00
C14 C17 H17B 109.00
C14 C17 H17A 110.00
C22 C23 H23 114.4(18)
C24 C23 H23 123.8(18)
C26 C25 H25 116(2)
C24 C25 H25 123(2)
C34 C33 H33 116(3)
C32 C33 H33 120(3)
C34 C35 H35 121(3)
C36 C35 H35 119(3)
C35 C36 H36 114(4)
C31 C36 H36 123(4)
C34 C37 H37C 109.00
H37A C37 H37B 109.00
C34 C37 H37B 110.00
H37B C37 H37C 109.00
H37A C37 H37C 109.00
C34 C37 H37A 109.00
N1 C41 H41A 109.00
N1 C41 H41B 109.00
C42 C41 H41A 109.00
C42 C41 H41B 109.00
H41A C41 H41B 108.00
C41 C42 H42A 110.00
C41 C42 H42B 109.00
C41 C42 H42C 109.00
H42A C42 H42B 110.00
H42A C42 H42C 109.00
H42B C42 H42C 109.00
N1 C43 H43A 109.00
N1 C43 H43B 109.00
C44 C43 H43A 109.00
C44 C43 H43B 109.00
H43A C43 H43B 108.00
C43 C44 H44A 109.00
C43 C44 H44B 109.00
C43 C44 H44C 109.00
H44A C44 H44B 110.00
H44A C44 H44C 109.00
H44B C44 H44C 109.00
N1 C45 H45A 109.00
N1 C45 H45B 109.00
C46 C45 H45A 109.00
C46 C45 H45B 109.00
H45A C45 H45B 108.00
C45 C46 H46A 110.00
C45 C46 H46B 110.00
C45 C46 H46C 110.00
H46A C46 H46B 109.00
H46A C46 H46C 109.00
H46B C46 H46C 109.00

loop_
_geom_bond_atom_site_label_1
_geom_bond_atom_site_label_2
_geom_bond_distance
O1 C11 1.361(4)
C11 C16 1.391(5)
C11 C12 1.405(5)
C12 C13 1.400(5)
C12 C22 1.489(5)
C13 C14 1.372(5)
C14 C15 1.399(6)
C14 C17 1.496(6)
C15 C16 1.372(6)
O2 C21 1.324(4)
C21 C26 1.413(5)
C21 C22 1.423(4)
C22 C23 1.391(5)
C23 C24 1.378(5)
C24 C25 1.383(5)
C24 C27 1.442(4)
C25 C26 1.396(4)
C26 C32 1.490(4)
C27 N2 1.136(4)
O3 C31 1.355(4)
C31 C36 1.390(5)
C31 C32 1.400(5)
C32 C33 1.398(5)
C33 C34 1.379(5)
C34 C35 1.390(6)
C34 C37 1.503(5)
C35 C36 1.371(6)
N1 C41 1.494(5)
N1 C45 1.502(5)
N1 C43 1.509(5)
C41 C42 1.513(5)
C43 C44 1.483(6)
C45 C46 1.496(6)
O1 H1 1.04(5)
O3 H3 0.94(6)
N1 H2 0.97(5)
C13 H13 0.99(4)
C15 H15 0.91(5)
C16 H16 0.96(4)
C17 H17A 0.9800
C17 H17B 0.9800
C17 H17C 0.9800
C23 H23 0.93(4)
C25 H25 0.91(3)
C33 H33 0.96(4)
C35 H35 0.98(5)
C36 H36 0.93(5)
C37 H37A 0.9800
C37 H37B 0.9800
C37 H37C 0.9800
C41 H41A 0.9900
C41 H41B 0.9900
C42 H42A 0.9800
C42 H42B 0.9800
C42 H42C 0.9800
C43 H43A 0.9900
C43 H43B 0.9900
C44 H44A 0.9800
C44 H44B 0.9800
C44 H44C 0.9800
C45 H45A 0.9900
C45 H45B 0.9900
C46 H46A 0.9800
C46 H46B 0.9800
C46 H46C 0.9800
